data_2214411
loop_
_publ_author_name
'Zhen Wang'
'Jian-Hui Liu'
'Li-Cheng Sun'

_publ_section_title
Pentacarbonyl-1\k^2^<i>C</i>,2\k^3^<i>C</i>-(diphenylphosphine-1\k<i>P</i>)(\m-2-propyl-2-azapropane-1,3-dithiolato-1\k^2^<i>S</i>,<i>S</i>':2\k^2^<i>S</i>,<i>S</i>')diiron(<i>Fe</i>---<i>Fe</i>)
_journal_coeditor_code WK2062
_journal_issue 7
_journal_name_full 'Acta Crystallographica Section E'
_journal_page_first m1959
_journal_page_last m1960
_journal_paper_doi 10.1107/S1600536807029431
_journal_volume 63
_journal_year 2007
_chemical_formula_iupac '[Fe2 (C5 H11 N S2) (C12 H11 P) (C O)5]'
_chemical_formula_moiety 'C22 H22 Fe2 N O5 P S2'
_chemical_formula_sum 'C22 H22 Fe2 N O5 P S2'
_chemical_formula_weight 587.20
_chemical_name_systematic
;
Pentacarbonyl-1\k^2^C,2\k^3^C-(diphenylphosphine-1\kP)(\m-2-propyl-2-
azapropane-1,3-dithiolato-1\k^2^S,S':2\k^2^S,S')diiron(Fe---Fe)
;
_space_group_IT_number 14
_symmetry_cell_setting monoclinic
_symmetry_space_group_name_Hall '-P 2ybc'
_symmetry_space_group_name_H-M 'P 1 21/c 1'
_cell_angle_alpha 90.00
_cell_angle_beta 90.162(2)
_cell_angle_gamma 90.00
_cell_formula_units_Z 4
_cell_length_a 12.4627(15)
_cell_length_b 12.1985(15)
_cell_length_c 17.2573(2)
_cell_measurement_reflns_used 3783
_cell_measurement_temperature 273(2)
_cell_measurement_theta_max 23.42
_cell_measurement_theta_min 2.36
_cell_volume 2623.6(5)
_computing_cell_refinement SMART
_computing_data_collection 'SMART (Bruker, 2001)'
_computing_data_reduction 'SAINT (Bruker, 2001)'
_computing_molecular_graphics 'SHELXTL (Bruker, 2001)'
_computing_publication_material SHELXTL
_computing_structure_refinement 'SHELXL97 (Sheldrick, 1997)'
_computing_structure_solution 'SHELXS97 (Sheldrick, 1997)'
_diffrn_ambient_temperature 273(2)
_diffrn_measured_fraction_theta_full 0.997
_diffrn_measured_fraction_theta_max 0.997
_diffrn_measurement_device_type 'Bruker SMART 1K CCD area-detector'
_diffrn_measurement_method '\f and \w'
_diffrn_radiation_monochromator graphite
_diffrn_radiation_source 'fine-focus sealed tube'
_diffrn_radiation_type MoK\a
_diffrn_radiation_wavelength 0.71073
_diffrn_reflns_av_R_equivalents 0.0406
_diffrn_reflns_av_sigmaI/netI 0.0462
_diffrn_reflns_limit_h_max 8
_diffrn_reflns_limit_h_min -15
_diffrn_reflns_limit_k_max 14
_diffrn_reflns_limit_k_min -13
_diffrn_reflns_limit_l_max 20
_diffrn_reflns_limit_l_min -20
_diffrn_reflns_number 13194
_diffrn_reflns_theta_full 25.53
_diffrn_reflns_theta_max 25.53
_diffrn_reflns_theta_min 1.63
_exptl_absorpt_coefficient_mu 1.357
_exptl_absorpt_correction_T_max 0.8992
_exptl_absorpt_correction_T_min 0.6862
_exptl_absorpt_correction_type multi-scan
_exptl_absorpt_process_details '(SADABS; Sheldrick, 1996)'
_exptl_crystal_colour red
_exptl_crystal_density_diffrn 1.487
_exptl_crystal_density_method 'not measured'
_exptl_crystal_description block
_exptl_crystal_F_000 1200
_exptl_crystal_size_max 0.30
_exptl_crystal_size_mid 0.20
_exptl_crystal_size_min 0.08
_refine_diff_density_max 0.437
_refine_diff_density_min -0.379
_refine_ls_goodness_of_fit_ref 0.917
_refine_ls_hydrogen_treatment mixed
_refine_ls_matrix_type full
_refine_ls_number_parameters 302
_refine_ls_number_reflns 4885
_refine_ls_number_restraints 0
_refine_ls_restrained_S_all 0.917
_refine_ls_R_factor_all 0.0578
_refine_ls_R_factor_gt 0.0366
_refine_ls_shift/su_max 0.000
_refine_ls_shift/su_mean 0.000
_refine_ls_structure_factor_coef Fsqd
_refine_ls_weighting_details 'calc w=1/[\s^2^(Fo^2^)+(0.0429P)^2^] where P=(Fo^2^+2Fc^2^)/3'
_refine_ls_weighting_scheme calc
_refine_ls_wR_factor_all 0.0789
_refine_ls_wR_factor_ref 0.0873
_reflns_number_gt 3350
_reflns_number_total 4885
_reflns_threshold_expression I>2\s(I)
_cod_data_source_file wk2062.cif
_cod_data_source_block I
_cod_original_cell_volume 2623.6(6)
_cod_original_sg_symbol_H-M 'P 21/c'
_cod_database_code 2214411
_cod_database_fobs_code 2214411

loop_
_symmetry_equiv_pos_as_xyz
'x, y, z'
'-x, y+1/2, -z+1/2'
'-x, -y, -z'
'x, -y-1/2, z-1/2'

loop_
_atom_site_type_symbol
_atom_site_label
_atom_site_fract_x
_atom_site_fract_y
_atom_site_fract_z
_atom_site_U_iso_or_equiv
_atom_site_adp_type
_atom_site_calc_flag
_atom_site_refinement_flags
_atom_site_occupancy
Fe Fe1 0.30424(3) 0.45814(4) 0.12088(2) 0.05683(14) Uani d . 1
Fe Fe2 0.23171(3) 0.36249(4) 0.00279(2) 0.06549(15) Uani d . 1
P P 0.34731(6) 0.61660(7) 0.17360(4) 0.0584(2) Uani d . 1
S S2 0.13569(6) 0.48156(7) 0.07511(4) 0.0643(2) Uani d . 1
S S1 0.35457(6) 0.49763(7) -0.00134(4) 0.0620(2) Uani d . 1
O O5 0.51096(19) 0.3537(2) 0.14933(14) 0.0892(7) Uani d . 1
C C11 0.2452(2) 0.7071(3) 0.21361(15) 0.0594(7) Uani d . 1
C C17 0.4470(2) 0.6044(2) 0.25035(16) 0.0623(8) Uani d . 1
C C5 0.4302(3) 0.3951(3) 0.13735(16) 0.0657(8) Uani d . 1
O O4 0.2164(2) 0.3518(2) 0.25765(14) 0.1033(8) Uani d . 1
C C7 0.2972(2) 0.6299(2) -0.03031(17) 0.0698(8) Uani d . 1
H H7A 0.3553 0.6816 -0.0381 0.084 Uiso calc R 1
H H7B 0.2606 0.6207 -0.0796 0.084 Uiso calc R 1
C C22 0.4207(3) 0.5575(3) 0.32002(18) 0.0893(11) Uani d . 1
H H22A 0.3502 0.5368 0.3294 0.107 Uiso calc R 1
O O1 0.1227(2) 0.3756(2) -0.14763(15) 0.1042(9) Uani d . 1
N N1 0.22289(19) 0.6757(2) 0.02462(13) 0.0661(7) Uani d . 1
C C4 0.2501(2) 0.3940(3) 0.20373(19) 0.0713(9) Uani d . 1
O O3 0.4083(2) 0.2168(2) -0.04003(16) 0.1197(10) Uani d . 1
C C12 0.1424(2) 0.6704(3) 0.22953(17) 0.0747(9) Uani d . 1
H H12A 0.1249 0.5973 0.2206 0.090 Uiso calc R 1
C C18 0.5521(3) 0.6346(3) 0.23811(19) 0.0735(9) Uani d . 1
H H18A 0.5716 0.6666 0.1913 0.088 Uiso calc R 1
C C1 0.1643(3) 0.3708(3) -0.0897(2) 0.0764(9) Uani d . 1
C C19 0.6285(3) 0.6179(3) 0.2949(2) 0.0903(11) Uani d . 1
H H19A 0.6991 0.6391 0.2859 0.108 Uiso calc R 1
C C14 0.0908(3) 0.8476(4) 0.2707(2) 0.0965(12) Uani d . 1
H H14A 0.0388 0.8952 0.2897 0.116 Uiso calc R 1
C C9 0.1694(4) 0.8407(4) -0.0525(2) 0.1237(15) Uani d . 1
H H9A 0.0987 0.8103 -0.0621 0.148 Uiso calc R 1
H H9B 0.2157 0.8199 -0.0951 0.148 Uiso calc R 1
O O2 0.1204(2) 0.1872(2) 0.08541(18) 0.1176(10) Uani d . 1
C C3 0.3380(3) 0.2727(3) -0.02344(18) 0.0809(10) Uani d . 1
C C20 0.6026(4) 0.5713(3) 0.3630(3) 0.1004(12) Uani d . 1
H H20A 0.6550 0.5599 0.4006 0.120 Uiso calc R 1
C C16 0.2692(3) 0.8157(3) 0.22726(17) 0.0743(9) Uani d . 1
H H16A 0.3380 0.8417 0.2174 0.089 Uiso calc R 1
C C2 0.1618(3) 0.2550(3) 0.0515(2) 0.0834(10) Uani d . 1
C C13 0.0657(3) 0.7404(4) 0.25838(19) 0.0878(11) Uani d . 1
H H13A -0.0028 0.7147 0.2694 0.105 Uiso calc R 1
C C6 0.1233(2) 0.6155(3) 0.02812(18) 0.0723(9) Uani d . 1
H H6A 0.0964 0.6050 -0.0242 0.087 Uiso calc R 1
H H6B 0.0709 0.6589 0.0561 0.087 Uiso calc R 1
C C10 0.1619(5) 0.9682(4) -0.0479(3) 0.153(2) Uani d . 1
H H10A 0.1334 0.9962 -0.0957 0.229 Uiso calc R 1
H H10B 0.2322 0.9982 -0.0392 0.229 Uiso calc R 1
H H10C 0.1156 0.9887 -0.0060 0.229 Uiso calc R 1
C C21 0.4982(4) 0.5408(4) 0.3766(2) 0.1135(14) Uani d . 1
H H21A 0.4796 0.5089 0.4237 0.136 Uiso calc R 1
H H1 0.3993(18) 0.6872(19) 0.1294(13) 0.061(7) Uiso d . 1
C C15 0.1918(3) 0.8861(3) 0.2554(2) 0.0918(11) Uani d . 1
H H15A 0.2083 0.9595 0.2640 0.110 Uiso calc R 1
C C8 0.2117(3) 0.7970(3) 0.0188(2) 0.0990(12) Uani d . 1
H H8A 0.1657 0.8212 0.0607 0.119 Uiso calc R 1
H H8B 0.2818 0.8292 0.0275 0.119 Uiso calc R 1

loop_
_atom_site_aniso_label
_atom_site_aniso_U_11
_atom_site_aniso_U_22
_atom_site_aniso_U_33
_atom_site_aniso_U_12
_atom_site_aniso_U_13
_atom_site_aniso_U_23
Fe1 0.0436(2) 0.0801(3) 0.0468(2) -0.00482(19) 0.00266(17) -0.0036(2)
Fe2 0.0520(3) 0.0888(4) 0.0557(3) -0.0045(2) 0.0037(2) -0.0147(2)
P 0.0474(4) 0.0806(6) 0.0472(4) -0.0090(4) 0.0007(3) -0.0009(4)
S2 0.0407(4) 0.0926(6) 0.0597(4) -0.0059(4) 0.0050(3) -0.0133(4)
S1 0.0424(4) 0.0942(6) 0.0496(4) 0.0001(4) 0.0043(3) -0.0024(4)
O5 0.0612(15) 0.118(2) 0.0883(16) 0.0159(13) 0.0021(13) 0.0201(13)
C11 0.0552(19) 0.079(2) 0.0445(15) -0.0028(15) -0.0037(13) -0.0057(14)
C17 0.0560(18) 0.075(2) 0.0556(17) -0.0081(15) -0.0063(14) -0.0049(15)
C5 0.060(2) 0.085(2) 0.0525(16) -0.0046(17) 0.0073(15) 0.0067(16)
O4 0.108(2) 0.122(2) 0.0805(16) -0.0190(15) 0.0295(15) 0.0187(14)
C7 0.0607(19) 0.092(2) 0.0566(17) 0.0015(16) 0.0021(15) 0.0050(16)
C22 0.076(2) 0.132(3) 0.060(2) -0.023(2) -0.0126(18) 0.005(2)
O1 0.101(2) 0.140(2) 0.0720(16) -0.0120(15) -0.0218(15) -0.0162(15)
N1 0.0534(15) 0.0848(19) 0.0602(15) 0.0054(13) 0.0046(12) -0.0012(13)
C4 0.061(2) 0.087(2) 0.066(2) -0.0055(17) 0.0042(17) -0.0049(18)
O3 0.114(2) 0.118(2) 0.128(2) 0.0364(18) 0.0429(19) 0.0009(18)
C12 0.064(2) 0.098(3) 0.0629(19) -0.0093(18) 0.0071(16) -0.0216(17)
C18 0.057(2) 0.089(2) 0.074(2) -0.0034(16) -0.0104(17) -0.0060(17)
C1 0.060(2) 0.097(3) 0.073(2) -0.0115(17) 0.0076(18) -0.0206(19)
C19 0.064(2) 0.096(3) 0.111(3) 0.0000(19) -0.021(2) -0.017(2)
C14 0.083(3) 0.132(4) 0.075(2) 0.026(3) -0.002(2) -0.027(2)
C9 0.137(4) 0.148(5) 0.087(3) 0.016(3) -0.010(3) -0.003(3)
O2 0.118(2) 0.103(2) 0.131(2) -0.0263(18) 0.0403(19) -0.0058(18)
C3 0.081(3) 0.093(3) 0.069(2) -0.001(2) 0.0114(19) -0.0051(18)
C20 0.098(3) 0.105(3) 0.098(3) 0.005(3) -0.046(3) -0.008(2)
C16 0.070(2) 0.086(3) 0.067(2) -0.0087(19) -0.0003(17) -0.0069(18)
C2 0.069(2) 0.099(3) 0.082(2) -0.002(2) 0.0084(19) -0.025(2)
C13 0.059(2) 0.126(3) 0.078(2) -0.001(2) 0.0031(17) -0.034(2)
C6 0.0519(19) 0.095(2) 0.070(2) 0.0088(17) -0.0029(15) -0.0055(17)
C10 0.226(6) 0.091(4) 0.141(4) 0.044(3) 0.021(4) 0.007(3)
C21 0.138(4) 0.133(4) 0.070(2) -0.024(3) -0.032(3) 0.018(2)
C15 0.105(3) 0.084(3) 0.086(3) 0.004(2) 0.005(2) -0.013(2)
C8 0.102(3) 0.111(3) 0.084(3) 0.024(2) 0.003(2) 0.004(2)

loop_
_atom_type_symbol
_atom_type_description
_atom_type_scat_dispersion_real
_atom_type_scat_dispersion_imag
_atom_type_scat_source
C C 0.0033 0.0016 'International Tables Vol C Tables 4.2.6.8 and 6.1.1.4'
H H 0.0000 0.0000 'International Tables Vol C Tables 4.2.6.8 and 6.1.1.4'
N N 0.0061 0.0033 'International Tables Vol C Tables 4.2.6.8 and 6.1.1.4'
O O 0.0106 0.0060 'International Tables Vol C Tables 4.2.6.8 and 6.1.1.4'
P P 0.1023 0.0942 'International Tables Vol C Tables 4.2.6.8 and 6.1.1.4'
S S 0.1246 0.1234 'International Tables Vol C Tables 4.2.6.8 and 6.1.1.4'
Fe Fe 0.3463 0.8444 'International Tables Vol C Tables 4.2.6.8 and 6.1.1.4'

loop_
_geom_angle_atom_site_label_1
_geom_angle_atom_site_label_2
_geom_angle_atom_site_label_3
_geom_angle
_geom_angle_publ_flag
C4 Fe1 C5 91.03(13) ?
C4 Fe1 P 98.50(11) ?
C5 Fe1 P 95.76(11) ?
C4 Fe1 S1 163.81(11) ?
C5 Fe1 S1 89.67(9) ?
P Fe1 S1 97.52(3) ?
C4 Fe1 S2 88.97(10) ?
C5 Fe1 S2 159.03(11) ?
P Fe1 S2 104.99(3) ?
S1 Fe1 S2 84.65(3) ?
C4 Fe1 Fe2 108.26(10) ?
C5 Fe1 Fe2 104.18(10) ?
P Fe1 Fe2 145.99(3) y
S1 Fe1 Fe2 56.02(2) ?
S2 Fe1 Fe2 56.20(2) ?
C3 Fe2 C2 91.87(16) ?
C3 Fe2 C1 98.92(15) ?
C2 Fe2 C1 103.33(15) ?
C3 Fe2 S1 86.31(12) ?
C2 Fe2 S1 152.32(11) ?
C1 Fe2 S1 104.24(11) ?
C3 Fe2 S2 158.79(11) ?
C2 Fe2 S2 87.26(11) ?
C1 Fe2 S2 101.90(11) ?
S1 Fe2 S2 84.73(3) ?
C3 Fe2 Fe1 103.04(11) ?
C2 Fe2 Fe1 97.72(11) ?
C1 Fe2 Fe1 148.90(11) ?
S1 Fe2 Fe1 56.14(2) ?
S2 Fe2 Fe1 56.21(2) ?
C17 P C11 104.48(13) ?
C17 P Fe1 113.19(10) ?
C11 P Fe1 121.25(10) ?
C17 P H1 98.0(10) ?
C11 P H1 99.6(10) ?
Fe1 P H1 117.0(10) ?
C6 S2 Fe2 111.91(10) ?
C6 S2 Fe1 110.18(10) ?
Fe2 S2 Fe1 67.59(3) ?
C7 S1 Fe2 112.84(10) ?
C7 S1 Fe1 109.50(10) ?
Fe2 S1 Fe1 67.84(3) ?
C16 C11 C12 118.5(3) ?
C16 C11 P 119.7(2) ?
C12 C11 P 121.8(2) ?
C22 C17 C18 118.4(3) ?
C22 C17 P 120.5(2) ?
C18 C17 P 120.9(2) ?
O5 C5 Fe1 178.7(3) ?
N1 C7 S1 114.4(2) ?
N1 C7 H7A 108.7 ?
S1 C7 H7A 108.7 ?
N1 C7 H7B 108.7 ?
S1 C7 H7B 108.7 ?
H7A C7 H7B 107.6 ?
C17 C22 C21 120.8(3) ?
C17 C22 H22A 119.6 ?
C21 C22 H22A 119.6 ?
C7 N1 C6 112.7(2) y
C7 N1 C8 113.7(2) y
C6 N1 C8 115.3(3) y
O4 C4 Fe1 179.0(3) ?
C13 C12 C11 121.0(3) ?
C13 C12 H12A 119.5 ?
C11 C12 H12A 119.5 ?
C17 C18 C19 120.4(3) ?
C17 C18 H18A 119.8 ?
C19 C18 H18A 119.8 ?
O1 C1 Fe2 179.5(3) ?
C20 C19 C18 121.1(4) ?
C20 C19 H19A 119.5 ?
C18 C19 H19A 119.5 ?
C13 C14 C15 120.7(3) ?
C13 C14 H14A 119.7 ?
C15 C14 H14A 119.7 ?
C8 C9 C10 110.4(4) ?
C8 C9 H9A 109.6 ?
C10 C9 H9A 109.6 ?
C8 C9 H9B 109.6 ?
C10 C9 H9B 109.6 ?
H9A C9 H9B 108.1 ?
O3 C3 Fe2 178.4(4) ?
C19 C20 C21 119.5(4) ?
C19 C20 H20A 120.2 ?
C21 C20 H20A 120.2 ?
C11 C16 C15 120.5(3) ?
C11 C16 H16A 119.8 ?
C15 C16 H16A 119.8 ?
O2 C2 Fe2 176.7(4) ?
C14 C13 C12 119.6(3) ?
C14 C13 H13A 120.2 ?
C12 C13 H13A 120.2 ?
N1 C6 S2 113.6(2) ?
N1 C6 H6A 108.8 ?
S2 C6 H6A 108.8 ?
N1 C6 H6B 108.8 ?
S2 C6 H6B 108.8 ?
H6A C6 H6B 107.7 ?
C9 C10 H10A 109.5 ?
C9 C10 H10B 109.5 ?
H10A C10 H10B 109.5 ?
C9 C10 H10C 109.5 ?
H10A C10 H10C 109.5 ?
H10B C10 H10C 109.5 ?
C20 C21 C22 119.8(4) ?
C20 C21 H21A 120.1 ?
C22 C21 H21A 120.1 ?
C14 C15 C16 119.8(4) ?
C14 C15 H15A 120.1 ?
C16 C15 H15A 120.1 ?
C9 C8 N1 117.4(3) ?
C9 C8 H8A 108.0 ?
N1 C8 H8A 108.0 ?
C9 C8 H8B 108.0 ?
N1 C8 H8B 108.0 ?
H8A C8 H8B 107.2 ?

loop_
_geom_bond_atom_site_label_1
_geom_bond_atom_site_label_2
_geom_bond_distance
_geom_bond_publ_flag
Fe1 C4 1.766(3) ?
Fe1 C5 1.770(3) ?
Fe1 P 2.2021(9) y
Fe1 S1 2.2543(8) ?
Fe1 S2 2.2603(9) ?
Fe1 Fe2 2.5143(6) y
Fe2 C3 1.778(4) ?
Fe2 C2 1.786(4) ?
Fe2 C1 1.805(4) ?
Fe2 S1 2.2512(9) ?
Fe2 S2 2.2602(9) ?
P C17 1.820(3) ?
P C11 1.821(3) ?
P H1 1.32(2) y
S2 C6 1.831(3) ?
S1 C7 1.833(3) ?
O5 C5 1.145(3) ?
C11 C16 1.378(4) ?
C11 C12 1.386(4) ?
C17 C22 1.372(4) ?
C17 C18 1.377(4) ?
O4 C4 1.144(3) ?
C7 N1 1.440(3) ?
C7 H7A 0.9700 ?
C7 H7B 0.9700 ?
C22 C21 1.387(5) ?
C22 H22A 0.9300 ?
O1 C1 1.126(4) ?
N1 C6 1.444(4) ?
N1 C8 1.490(4) ?
O3 C3 1.148(4) ?
C12 C13 1.376(4) ?
C12 H12A 0.9300 ?
C18 C19 1.380(4) ?
C18 H18A 0.9300 ?
C19 C20 1.345(5) ?
C19 H19A 0.9300 ?
C14 C13 1.361(5) ?
C14 C15 1.370(5) ?
C14 H14A 0.9300 ?
C9 C8 1.439(5) ?
C9 C10 1.561(5) ?
C9 H9A 0.9700 ?
C9 H9B 0.9700 ?
O2 C2 1.138(4) ?
C20 C21 1.374(5) ?
C20 H20A 0.9300 ?
C16 C15 1.381(4) ?
C16 H16A 0.9300 ?
C13 H13A 0.9300 ?
C6 H6A 0.9700 ?
C6 H6B 0.9700 ?
C10 H10A 0.9600 ?
C10 H10B 0.9600 ?
C10 H10C 0.9600 ?
C21 H21A 0.9300 ?
C15 H15A 0.9300 ?
C8 H8A 0.9700 ?
C8 H8B 0.9700 ?

loop_
_geom_torsion_atom_site_label_1
_geom_torsion_atom_site_label_2
_geom_torsion_atom_site_label_3
_geom_torsion_atom_site_label_4
_geom_torsion
C4 Fe1 Fe2 C3 -99.28(16)
C5 Fe1 Fe2 C3 -3.37(15)
P Fe1 Fe2 C3 120.64(12)
S1 Fe1 Fe2 C3 76.41(12)
S2 Fe1 Fe2 C3 -175.18(12)
C4 Fe1 Fe2 C2 -5.54(16)
C5 Fe1 Fe2 C2 90.36(15)
P Fe1 Fe2 C2 -145.63(12)
S1 Fe1 Fe2 C2 170.14(12)
S2 Fe1 Fe2 C2 -81.44(12)
C4 Fe1 Fe2 C1 126.9(2)
C5 Fe1 Fe2 C1 -137.2(2)
P Fe1 Fe2 C1 -13.2(2)
S1 Fe1 Fe2 C1 -57.39(19)
S2 Fe1 Fe2 C1 51.03(19)
C4 Fe1 Fe2 S1 -175.68(11)
C5 Fe1 Fe2 S1 -79.78(10)
P Fe1 Fe2 S1 44.23(5)
S2 Fe1 Fe2 S1 108.41(4)
C4 Fe1 Fe2 S2 75.90(11)
C5 Fe1 Fe2 S2 171.81(10)
P Fe1 Fe2 S2 -64.18(5)
S1 Fe1 Fe2 S2 -108.41(4)
C4 Fe1 P C17 62.32(15)
C5 Fe1 P C17 -29.59(14)
S1 Fe1 P C17 -120.01(11)
S2 Fe1 P C17 153.54(11)
Fe2 Fe1 P C17 -155.71(11)
C4 Fe1 P C11 -62.99(15)
C5 Fe1 P C11 -154.90(14)
S1 Fe1 P C11 114.67(11)
S2 Fe1 P C11 28.22(11)
Fe2 Fe1 P C11 78.98(12)
C3 Fe2 S2 C6 116.7(3)
C2 Fe2 S2 C6 -155.14(16)
C1 Fe2 S2 C6 -52.10(15)
S1 Fe2 S2 C6 51.37(11)
Fe1 Fe2 S2 C6 103.67(11)
C3 Fe2 S2 Fe1 13.1(3)
C2 Fe2 S2 Fe1 101.18(12)
C1 Fe2 S2 Fe1 -155.77(11)
S1 Fe2 S2 Fe1 -52.30(3)
C4 Fe1 S2 C6 140.93(15)
C5 Fe1 S2 C6 -128.9(3)
P Fe1 S2 C6 42.41(11)
S1 Fe1 S2 C6 -53.97(11)
Fe2 Fe1 S2 C6 -106.17(11)
C4 Fe1 S2 Fe2 -112.90(11)
C5 Fe1 S2 Fe2 -22.7(3)
P Fe1 S2 Fe2 148.58(3)
S1 Fe1 S2 Fe2 52.21(3)
C3 Fe2 S1 C7 148.92(15)
C2 Fe2 S1 C7 -124.1(3)
C1 Fe2 S1 C7 50.64(15)
S2 Fe2 S1 C7 -50.33(10)
Fe1 Fe2 S1 C7 -102.69(11)
C3 Fe2 S1 Fe1 -108.40(11)
C2 Fe2 S1 Fe1 -21.4(2)
C1 Fe2 S1 Fe1 153.33(11)
S2 Fe2 S1 Fe1 52.36(3)
C4 Fe1 S1 C7 122.3(4)
C5 Fe1 S1 C7 -145.10(15)
P Fe1 S1 C7 -49.34(11)
S2 Fe1 S1 C7 55.12(11)
Fe2 Fe1 S1 C7 107.48(11)
C4 Fe1 S1 Fe2 14.9(4)
C5 Fe1 S1 Fe2 107.42(10)
P Fe1 S1 Fe2 -156.82(3)
S2 Fe1 S1 Fe2 -52.37(3)
C17 P C11 C16 67.9(3)
Fe1 P C11 C16 -162.90(19)
C17 P C11 C12 -113.5(3)
Fe1 P C11 C12 15.8(3)
C11 P C17 C22 63.2(3)
Fe1 P C17 C22 -70.7(3)
C11 P C17 C18 -121.4(3)
Fe1 P C17 C18 104.7(2)
C4 Fe1 C5 O5 -11(15)
P Fe1 C5 O5 87(15)
S1 Fe1 C5 O5 -18E1(10)
S2 Fe1 C5 O5 -101(15)
Fe2 Fe1 C5 O5 -120(15)
Fe2 S1 C7 N1 66.4(2)
Fe1 S1 C7 N1 -7.0(2)
C18 C17 C22 C21 -0.2(5)
P C17 C22 C21 175.3(3)
S1 C7 N1 C6 -70.3(3)
S1 C7 N1 C8 156.2(2)
C5 Fe1 C4 O4 0E1(2)
P Fe1 C4 O4 -9E1(2)
S1 Fe1 C4 O4 10E1(2)
S2 Fe1 C4 O4 16E1(2)
Fe2 Fe1 C4 O4 11E1(2)
C16 C11 C12 C13 -0.1(5)
P C11 C12 C13 -178.8(2)
C22 C17 C18 C19 0.0(5)
P C17 C18 C19 -175.5(2)
C3 Fe2 C1 O1 -1E1(5)
C2 Fe2 C1 O1 -10E1(5)
S1 Fe2 C1 O1 8E1(5)
S2 Fe2 C1 O1 17E1(10)
Fe1 Fe2 C1 O1 13E1(5)
C17 C18 C19 C20 0.4(5)
C2 Fe2 C3 O3 -141(12)
C1 Fe2 C3 O3 115(12)
S1 Fe2 C3 O3 11(12)
S2 Fe2 C3 O3 -54(12)
Fe1 Fe2 C3 O3 -43(12)
C18 C19 C20 C21 -0.5(6)
C12 C11 C16 C15 -0.6(4)
P C11 C16 C15 178.1(2)
C3 Fe2 C2 O2 80(6)
C1 Fe2 C2 O2 18E1(10)
S1 Fe2 C2 O2 -6(6)
S2 Fe2 C2 O2 -79(6)
Fe1 Fe2 C2 O2 -24(6)
C15 C14 C13 C12 -0.7(6)
C11 C12 C13 C14 0.7(5)
C7 N1 C6 S2 71.9(3)
C8 N1 C6 S2 -155.4(2)
Fe2 S2 C6 N1 -69.1(2)
Fe1 S2 C6 N1 4.0(2)
C19 C20 C21 C22 0.3(7)
C17 C22 C21 C20 0.1(6)
C13 C14 C15 C16 0.0(6)
C11 C16 C15 C14 0.7(5)
C10 C9 C8 N1 179.3(3)
C7 N1 C8 C9 63.0(4)
C6 N1 C8 C9 -69.2(4)
